data_7150137
loop_
_publ_author_name
'Norris, Timothy'
'Colon-Cruz, Roberto'
'Ripin, David H. B.'

_publ_section_title
;
 New hydroxy-pyrazoline intermediates, subtle regio-selectivity and
 relative reaction rate variations observed during acid catalyzed and
 neutral pyrazole cyclization.
;
_journal_issue 10
_journal_name_full 'Organic &amp; biomolecular chemistry'
_journal_page_first 1844
_journal_page_last 1849
_journal_paper_doi 10.1039/b500413f
_journal_volume 3
_journal_year 2005
_chemical_formula_sum 'C16 H12 F3 N3 O2 S'
_chemical_formula_weight 367.35
_chemical_name_systematic
;
?
;
_space_group_IT_number 15
_symmetry_cell_setting monoclinic
_symmetry_space_group_name_Hall '-C 2yc'
_symmetry_space_group_name_H-M 'C 1 2/c 1'
_atom_sites_solution_hydrogens geom
_atom_sites_solution_primary direct
_atom_sites_solution_secondary difmap
_audit_creation_method SHELXL-97
_cell_angle_alpha 90.00
_cell_angle_beta 110.080(10)
_cell_angle_gamma 90.00
_cell_formula_units_Z 8
_cell_length_a 31.208(4)
_cell_length_b 5.0510(10)
_cell_length_c 21.756(2)
_cell_measurement_reflns_used 42
_cell_measurement_temperature 293(2)
_cell_measurement_theta_max 54.666
_cell_measurement_theta_min 5.998
_cell_volume 3221.0(8)
_computing_cell_refinement 'Bruker XSCANS'
_computing_data_collection 'Bruker XSCANS'
_computing_data_reduction 'Bruker XSCANS'
_computing_molecular_graphics 'Bruker SHELXTL'
_computing_publication_material 'Bruker SHELXTL'
_computing_structure_refinement 'SHELXL-97 (Sheldrick, 1997)'
_computing_structure_solution 'SHELXS-97 (Sheldrick, 1990)'
_diffrn_ambient_temperature 293(2)
_diffrn_measured_fraction_theta_full 1.000
_diffrn_measured_fraction_theta_max 1.000
_diffrn_measurement_device_type 'Bruker P4'
_diffrn_measurement_method 'theta and 2theta scans'
_diffrn_radiation_monochromator graphite
_diffrn_radiation_source 'fine-focus sealed tube'
_diffrn_radiation_type CuK\a
_diffrn_radiation_wavelength 1.54178
_diffrn_reflns_av_R_equivalents 0.0130
_diffrn_reflns_av_sigmaI/netI 0.0387
_diffrn_reflns_limit_h_max 30
_diffrn_reflns_limit_h_min 0
_diffrn_reflns_limit_k_max 0
_diffrn_reflns_limit_k_min -5
_diffrn_reflns_limit_l_max 20
_diffrn_reflns_limit_l_min -21
_diffrn_reflns_number 1679
_diffrn_reflns_theta_full 49.99
_diffrn_reflns_theta_max 49.99
_diffrn_reflns_theta_min 3.02
_diffrn_standards_interval_count 97
_diffrn_standards_number 3
_exptl_absorpt_coefficient_mu 2.245
_exptl_crystal_colour COLORLESS
_exptl_crystal_density_diffrn 1.515
_exptl_crystal_density_method 'not measured'
_exptl_crystal_description NEEDLE
_exptl_crystal_F_000 1504
_exptl_crystal_size_max 0.38
_exptl_crystal_size_mid 0.10
_exptl_crystal_size_min 0.04
_refine_diff_density_max 0.176
_refine_diff_density_min -0.285
_refine_diff_density_rms 0.044
_refine_ls_extinction_coef 0.00052(9)
_refine_ls_extinction_expression Fc^*^=kFc[1+0.001xFc^2^\l^3^/sin(2\q)]^-1/4^
_refine_ls_extinction_method SHELXL
_refine_ls_goodness_of_fit_ref 1.043
_refine_ls_hydrogen_treatment mixed
_refine_ls_matrix_type full
_refine_ls_number_parameters 285
_refine_ls_number_reflns 1639
_refine_ls_number_restraints 19
_refine_ls_restrained_S_all 1.114
_refine_ls_R_factor_all 0.0695
_refine_ls_R_factor_gt 0.0445
_refine_ls_shift/su_max 0.054
_refine_ls_shift/su_mean 0.004
_refine_ls_structure_factor_coef Fsqd
_refine_ls_weighting_details
;
calc w=1/[\s^2^(Fo^2^)+(0.0609P)^2^+4.2154P] where
P=(Fo^2^+2Fc^2^)/3
;
_refine_ls_weighting_scheme calc
_refine_ls_wR_factor_gt 0.1021
_refine_ls_wR_factor_ref 0.1176
_reflns_number_gt 1245
_reflns_number_total 1639
_reflns_threshold_expression >2sigma(I)
_cod_data_source_file b500413f.txt
_cod_data_source_block f596
_cod_depositor_comments
;
The following automatic conversions were performed:
'_symmetry_cell_setting' value 'Monoclinic' changed to 'monoclinic'
according to '/home/saulius/struct/CIF-dictionaries/cif_core.dic'
dictionary named 'cif_core.dic' version 2.4.1 from 2010-06-29.

Automatic conversion script
Id: cif_fix_enum 1527 2010-12-29 10:47:43Z saulius 
;
_cod_original_sg_symbol_H-M C2/c
_cod_database_code 7150137

loop_
_symmetry_equiv_pos_as_xyz
'x, y, z'
'-x, y, -z+1/2'
'x+1/2, y+1/2, z'
'-x+1/2, y+1/2, -z+1/2'
'-x, -y, -z'
'x, -y, z-1/2'
'-x+1/2, -y+1/2, -z'
'x+1/2, -y+1/2, z-1/2'

loop_
_atom_site_label
_atom_site_type_symbol
_atom_site_fract_x
_atom_site_fract_y
_atom_site_fract_z
_atom_site_U_iso_or_equiv
_atom_site_adp_type
_atom_site_occupancy
_atom_site_symmetry_multiplicity
_atom_site_calc_flag
_atom_site_refinement_flags
_atom_site_disorder_assembly
_atom_site_disorder_group
N1 N 0.12380(12) 0.4532(8) 0.49292(17) 0.0417(10) Uani 1 1 d . . .
N2 N 0.12326(13) 0.3935(8) 0.43149(17) 0.0480(11) Uani 1 1 d . . .
C3 C 0.09029(16) 0.2176(10) 0.40923(18) 0.0520(14) Uani 1 1 d D . .
C4 C 0.06977(16) 0.1609(12) 0.4555(2) 0.0598(15) Uani 1 1 d . . .
H4A H 0.0461 0.0419 0.4509 0.080 Uiso 1 1 calc R . .
C5 C 0.09106(15) 0.3136(10) 0.5087(2) 0.0436(13) Uani 1 1 d . . .
C6 C 0.15726(14) 0.6401(9) 0.5292(2) 0.0378(12) Uani 1 1 d . . .
N7 N 0.16382(14) 0.6567(9) 0.59159(19) 0.0596(13) Uani 1 1 d . . .
C8 C 0.19543(17) 0.8278(12) 0.6266(2) 0.0584(15) Uani 1 1 d . . .
H8A H 0.2002 0.8436 0.6710 0.080 Uiso 1 1 calc R . .
C9 C 0.22111(14) 0.9810(9) 0.6007(2) 0.0365(12) Uani 1 1 d . . .
C10 C 0.21305(18) 0.9604(10) 0.5349(2) 0.0566(14) Uani 1 1 d . . .
H10A H 0.2295 1.0636 0.5154 0.080 Uiso 1 1 calc R . .
C11 C 0.18051(18) 0.7862(11) 0.4979(2) 0.0597(16) Uani 1 1 d . . .
H11D H 0.1745 0.7682 0.4531 0.080 Uiso 1 1 calc R . .
S12 S 0.26348(4) 1.1937(2) 0.65098(6) 0.0456(5) Uani 1 1 d . . .
O13 O 0.27701(12) 1.3662(7) 0.60864(15) 0.0661(11) Uani 1 1 d . . .
O14 O 0.24764(11) 1.3075(7) 0.69937(15) 0.0608(10) Uani 1 1 d . . .
C15 C 0.30840(16) 0.9798(11) 0.6914(2) 0.0642(16) Uani 1 1 d . . .
H15A H 0.3200 0.9005 0.6601 0.080 Uiso 1 1 calc R . .
H15B H 0.2976 0.8438 0.7132 0.080 Uiso 1 1 calc R . .
H15C H 0.3323 1.0777 0.7230 0.080 Uiso 1 1 calc R . .
C16 C 0.07898(17) 0.1065(12) 0.3423(2) 0.0670(17) Uani 1 1 d D . .
F17 F 0.0559(8) 0.269(2) 0.2977(3) 0.107(4) Uani 0.50 1 d PD . .
F18 F 0.0538(5) -0.112(2) 0.3357(5) 0.076(3) Uani 0.50 1 d PD . .
F19 F 0.1153(2) 0.024(4) 0.3303(6) 0.087(4) Uani 0.50 1 d PD . .
F17A F 0.0960(8) 0.258(4) 0.3056(5) 0.109(4) Uani 0.50 1 d PD . .
F18A F 0.0942(11) -0.130(3) 0.3417(5) 0.210(10) Uani 0.50 1 d PD . .
F19A F 0.0349(2) 0.113(6) 0.3103(6) 0.142(7) Uani 0.50 1 d PD . .
C20 C 0.0786(3) 0.3457(17) 0.5681(3) 0.046(13) Uani 0.50 1 d PG . .
C21 C 0.10909(18) 0.2760(15) 0.6293(4) 0.045(3) Uani 0.50 1 d PG . .
C22 C 0.0944(3) 0.2627(16) 0.6827(3) 0.059(3) Uani 0.50 1 d PG . .
C23 C 0.0492(3) 0.3193(18) 0.6749(3) 0.079(13) Uani 0.50 1 d PG . .
C24 C 0.0188(2) 0.3890(16) 0.6137(4) 0.057(3) Uani 0.50 1 d PG . .
C25 C 0.0335(2) 0.4023(16) 0.5603(3) 0.052(3) Uani 0.50 1 d PG . .
H21A H 0.1401 0.2374 0.6350 0.080 Uiso 0.50 1 d P . .
H22A H 0.1151 0.2114 0.7254 0.080 Uiso 0.50 1 d P . .
H23A H 0.0386 0.3073 0.7123 0.080 Uiso 0.50 1 d P . .
H24A H -0.0129 0.4290 0.6089 0.080 Uiso 0.50 1 d P . .
H25A H 0.0121 0.4549 0.5184 0.080 Uiso 0.50 1 d P . .
C20X C 0.0795(2) 0.3224(19) 0.5697(3) 0.037(12) Uani 0.50 1 d PG . .
C21X C 0.0734(3) 0.0918(14) 0.6007(4) 0.058(3) Uani 0.50 1 d PG . .
C22X C 0.0580(3) 0.1060(16) 0.6534(4) 0.074(4) Uani 0.50 1 d PG . .
C23X C 0.0486(2) 0.351(2) 0.6751(3) 0.054(10) Uani 0.50 1 d PG . .
C24X C 0.0547(3) 0.5811(15) 0.6442(4) 0.061(3) Uani 0.50 1 d PG . .
C25X C 0.0702(3) 0.5670(15) 0.5915(4) 0.049(3) Uani 0.50 1 d PG . .
H21X H 0.0802 -0.0785 0.5865 0.080 Uiso 0.50 1 d P . .
H22X H 0.0540 -0.0533 0.6757 0.080 Uiso 0.50 1 d P . .
H23X H 0.0376 0.3616 0.7119 0.080 Uiso 0.50 1 d P . .
H24X H 0.0475 0.7513 0.6588 0.080 Uiso 0.50 1 d P . .
H25X H 0.0738 0.7260 0.5696 0.080 Uiso 0.50 1 d P . .

loop_
_atom_site_aniso_label
_atom_site_aniso_U_11
_atom_site_aniso_U_22
_atom_site_aniso_U_33
_atom_site_aniso_U_23
_atom_site_aniso_U_13
_atom_site_aniso_U_12
N1 0.042(2) 0.047(3) 0.033(2) -0.002(2) 0.0094(19) -0.002(2)
N2 0.049(3) 0.060(3) 0.033(2) -0.003(2) 0.011(2) -0.001(2)
C3 0.042(3) 0.070(4) 0.040(3) -0.007(3) 0.009(3) -0.006(3)
C4 0.048(3) 0.080(4) 0.049(3) -0.013(3) 0.013(3) -0.017(3)
C5 0.035(3) 0.054(3) 0.041(3) 0.001(3) 0.011(2) 0.000(3)
C6 0.038(3) 0.036(3) 0.038(3) 0.001(2) 0.011(2) 0.004(2)
N7 0.054(3) 0.088(4) 0.038(3) -0.009(2) 0.018(2) -0.032(3)
C8 0.055(3) 0.087(4) 0.035(3) -0.005(3) 0.017(3) -0.018(3)
C9 0.040(3) 0.036(3) 0.035(3) 0.000(2) 0.014(2) 0.000(2)
C10 0.076(4) 0.056(4) 0.045(3) -0.002(3) 0.029(3) -0.021(3)
C11 0.086(4) 0.062(4) 0.034(3) -0.009(3) 0.023(3) -0.021(3)
S12 0.0512(8) 0.0410(8) 0.0441(8) -0.0025(6) 0.0157(6) -0.0048(7)
O13 0.081(3) 0.063(3) 0.056(2) 0.0051(19) 0.0261(19) -0.027(2)
O14 0.080(3) 0.053(2) 0.055(2) -0.0140(19) 0.0298(19) 0.002(2)
C15 0.048(3) 0.063(4) 0.071(4) -0.004(3) 0.007(3) -0.002(3)
C16 0.051(4) 0.097(6) 0.052(4) -0.012(4) 0.016(3) -0.022(4)
F17 0.151(12) 0.093(8) 0.033(4) 0.004(4) -0.026(7) 0.012(8)
F18 0.086(6) 0.075(7) 0.071(6) -0.032(5) 0.033(6) -0.025(6)
F19 0.061(5) 0.141(13) 0.064(7) -0.040(9) 0.028(4) -0.009(7)
F17A 0.129(9) 0.144(12) 0.053(6) -0.023(6) 0.031(7) -0.061(10)
F18A 0.42(3) 0.102(14) 0.073(7) -0.015(8) 0.032(18) 0.114(18)
F19A 0.064(6) 0.27(2) 0.084(8) -0.079(11) 0.014(6) -0.050(12)
C20 0.03(2) 0.05(2) 0.05(2) 0.027(13) -0.003(18) -0.009(13)
C21 0.045(6) 0.044(7) 0.049(7) 0.010(5) 0.018(6) -0.002(6)
C22 0.065(8) 0.064(8) 0.041(6) 0.004(6) 0.010(6) -0.019(7)
C23 0.15(3) 0.057(19) 0.05(2) -0.004(13) 0.05(2) -0.038(17)
C24 0.059(7) 0.052(8) 0.073(8) 0.002(6) 0.039(7) 0.001(6)
C25 0.037(6) 0.057(7) 0.057(7) 0.005(6) 0.009(5) 0.000(6)
C20X 0.04(2) 0.035(19) 0.04(2) -0.024(11) 0.020(19) 0.003(13)
C21X 0.072(8) 0.030(7) 0.077(8) 0.002(6) 0.034(7) -0.001(6)
C22X 0.106(10) 0.074(10) 0.059(8) 0.003(7) 0.051(7) -0.028(8)
C23X 0.036(13) 0.073(19) 0.06(2) -0.023(13) 0.033(14) -0.009(12)
C24X 0.060(7) 0.055(9) 0.075(8) -0.016(7) 0.036(6) -0.015(6)
C25X 0.048(7) 0.045(8) 0.053(7) -0.001(6) 0.017(6) -0.006(6)

loop_
_atom_type_symbol
_atom_type_description
_atom_type_scat_dispersion_real
_atom_type_scat_dispersion_imag
_atom_type_scat_source
C C 0.0181 0.0091 'International Tables Vol C Tables 4.2.6.8 and 6.1.1.4'
H H 0.0000 0.0000 'International Tables Vol C Tables 4.2.6.8 and 6.1.1.4'
N N 0.0311 0.0180 'International Tables Vol C Tables 4.2.6.8 and 6.1.1.4'
O O 0.0492 0.0322 'International Tables Vol C Tables 4.2.6.8 and 6.1.1.4'
F F 0.0727 0.0534 'International Tables Vol C Tables 4.2.6.8 and 6.1.1.4'
S S 0.3331 0.5567 'International Tables Vol C Tables 4.2.6.8 and 6.1.1.4'

loop_
_geom_angle_atom_site_label_1
_geom_angle_atom_site_label_2
_geom_angle_atom_site_label_3
_geom_angle
_geom_angle_site_symmetry_1
_geom_angle_site_symmetry_3
_geom_angle_publ_flag
N2 N1 C5 111.7(4) . . ?
N2 N1 C6 116.7(4) . . ?
C5 N1 C6 131.6(4) . . ?
C3 N2 N1 104.7(3) . . ?
N2 C3 C4 111.5(4) . . ?
N2 C3 C16 120.5(4) . . ?
C4 C3 C16 128.1(5) . . ?
C5 C4 C3 106.7(4) . . ?
C4 C5 N1 105.4(4) . . ?
C4 C5 C20 127.4(5) . . ?
N1 C5 C20 126.9(5) . . ?
C4 C5 C20X 125.3(5) . . ?
N1 C5 C20X 129.3(5) . . ?
C20 C5 C20X 4.8(5) . . ?
N7 C6 C11 124.3(4) . . ?
N7 C6 N1 116.3(4) . . ?
C11 C6 N1 119.5(4) . . ?
C6 N7 C8 117.1(4) . . ?
N7 C8 C9 123.7(4) . . ?
C10 C9 C8 117.7(4) . . ?
C10 C9 S12 121.7(4) . . ?
C8 C9 S12 120.7(4) . . ?
C9 C10 C11 119.7(4) . . ?
C6 C11 C10 117.6(4) . . ?
O14 S12 O13 118.8(2) . . ?
O14 S12 C15 107.4(2) . . ?
O13 S12 C15 109.7(2) . . ?
O14 S12 C9 109.1(2) . . ?
O13 S12 C9 107.2(2) . . ?
C15 S12 C9 103.7(2) . . ?
F17 C16 F18A 134.3(7) . . ?
F17 C16 F19A 51.0(6) . . ?
F18A C16 F19A 109.9(8) . . ?
F17 C16 F19 110.5(7) . . ?
F18A C16 F19 50.2(10) . . ?
F19A C16 F19 136.1(7) . . ?
F17 C16 F18 107.0(6) . . ?
F18A C16 F18 55.6(11) . . ?
F19A C16 F18 59.4(8) . . ?
F19 C16 F18 103.5(6) . . ?
F17 C16 F17A 54.5(6) . . ?
F18A C16 F17A 107.6(8) . . ?
F19A C16 F17A 103.2(7) . . ?
F19 C16 F17A 61.1(6) . . ?
F18 C16 F17A 138.4(6) . . ?
F17 C16 C3 112.4(5) . . ?
F18A C16 C3 113.3(6) . . ?
F19A C16 C3 111.4(6) . . ?
F19 C16 C3 112.5(5) . . ?
F18 C16 C3 110.5(5) . . ?
F17A C16 C3 111.0(5) . . ?
F19A F17 F17A 126.8(10) . . ?
F19A F17 C16 65.6(6) . . ?
F17A F17 C16 65.0(5) . . ?
F18A F18 F19A 114.0(9) . . ?
F18A F18 C16 60.3(7) . . ?
F19A F18 C16 59.4(5) . . ?
F18A F19 C16 63.7(8) . . ?
F18A F19 F17A 119.3(10) . . ?
C16 F19 F17A 60.4(5) . . ?
F17 F17A C16 60.5(5) . . ?
F17 F17A F19 113.4(8) . . ?
C16 F17A F19 58.5(5) . . ?
F19 F18A F18 126.5(10) . . ?
F19 F18A C16 66.1(6) . . ?
F18 F18A C16 64.1(7) . . ?
F17 F19A C16 63.3(5) . . ?
F17 F19A F18 119.9(11) . . ?
C16 F19A F18 61.2(7) . . ?
C25X C20 C21 90.4(5) . . ?
C25X C20 C25 62.3(5) . . ?
C21 C20 C25 120.0 . . ?
C25X C20 C5 126.1(7) . . ?
C21 C20 C5 120.7(6) . . ?
C25 C20 C5 118.4(6) . . ?
C25X C20 C21X 118.8(6) . . ?
C21 C20 C21X 58.7(4) . . ?
C25 C20 C21X 87.9(4) . . ?
C5 C20 C21X 115.0(7) . . ?
C20X C21 C22 120.4(4) . . ?
C20X C21 C20 4.5(5) . . ?
C22 C21 C20 120.0 . . ?
C20X C21 C21X 60.7(4) . . ?
C22 C21 C21X 84.3(5) . . ?
C20 C21 C21X 64.6(5) . . ?
C20X C21 C25X 46.9(3) . . ?
C22 C21 C25X 93.0(3) . . ?
C20 C21 C25X 42.8(4) . . ?
C21X C21 C25X 91.6(4) . . ?
C20X C21 C22X 89.0(4) . . ?
C22 C21 C22X 41.5(4) . . ?
C20 C21 C22X 90.9(3) . . ?
C21X C21 C22X 43.1(3) . . ?
C25X C21 C22X 89.8(3) . . ?
C22X C22 C21 95.6(5) . . ?
C22X C22 C23 53.9(5) . . ?
C21 C22 C23 120.0 . . ?
C22X C22 C23X 59.3(4) . . ?
C21 C22 C23X 119.0(4) . . ?
C23 C22 C23X 6.0(5) . . ?
C22X C22 C21X 47.4(3) . . ?
C21 C22 C21X 48.5(4) . . ?
C23 C22 C21X 88.3(3) . . ?
C23X C22 C21X 91.4(4) . . ?
C22X C22 C24X 88.5(5) . . ?
C21 C22 C24X 86.9(3) . . ?
C23 C22 C24X 48.4(3) . . ?
C23X C22 C24X 43.3(3) . . ?
C21X C22 C24X 90.5(3) . . ?
C22X C23 C24 91.4(5) . . ?
C22X C23 C22 61.5(5) . . ?
C24 C23 C22 120.0 . . ?
C22X C23 C24X 121.1(6) . . ?
C24 C23 C24X 60.0(4) . . ?
C22 C23 C24X 88.3(4) . . ?
C23X C24 C25 121.3(4) . . ?
C23X C24 C23 6.5(5) . . ?
C25 C24 C23 120.0 . . ?
C23X C24 C24X 59.1(4) . . ?
C25 C24 C24X 85.7(5) . . ?
C23 C24 C24X 64.3(5) . . ?
C23X C24 C22X 47.4(3) . . ?
C25 C24 C22X 94.0(4) . . ?
C23 C24 C22X 41.2(4) . . ?
C24X C24 C22X 91.1(4) . . ?
C23X C24 C25X 88.1(4) . . ?
C25 C24 C25X 42.9(3) . . ?
C23 C24 C25X 90.2(3) . . ?
C24X C24 C25X 43.1(3) . . ?
C22X C24 C25X 90.2(3) . . ?
C25X C25 C24 94.2(5) . . ?
C25X C25 C20 55.5(5) . . ?
C24 C25 C20 120.0 . . ?
C25X C25 C20X 58.9(4) . . ?
C24 C25 C20X 117.9(4) . . ?
C20 C25 C20X 4.6(5) . . ?
C25X C25 C24X 45.8(3) . . ?
C24 C25 C24X 48.6(4) . . ?
C20 C25 C24X 88.7(3) . . ?
C20X C25 C24X 89.7(4) . . ?
C25X C25 C21X 88.3(4) . . ?
C24 C25 C21X 86.0(3) . . ?
C20 C25 C21X 48.3(3) . . ?
C20X C25 C21X 43.8(3) . . ?
C24X C25 C21X 89.5(3) . . ?
C21 C20X C21X 62.9(5) . . ?
C21 C20X C25X 88.9(5) . . ?
C21X C20X C25X 120.0 . . ?
C21 C20X C25 121.0(6) . . ?
C21X C20X C25 90.5(4) . . ?
C25X C20X C25 58.8(4) . . ?
C21 C20X C5 124.4(6) . . ?
C21X C20X C5 121.4(7) . . ?
C25X C20X C5 118.2(7) . . ?
C25 C20X C5 114.6(5) . . ?
C20X C21X C22X 120.0 . . ?
C20X C21X C21 56.4(5) . . ?
C22X C21X C21 92.7(5) . . ?
C20X C21X C20 2.2(4) . . ?
C22X C21X C20 118.0(4) . . ?
C21 C21X C20 56.8(4) . . ?
C20X C21X C22 90.8(3) . . ?
C22X C21X C22 45.7(4) . . ?
C21 C21X C22 47.2(3) . . ?
C20 C21X C22 89.9(4) . . ?
C20X C21X C25 45.7(3) . . ?
C22X C21X C25 88.9(3) . . ?
C21 C21X C25 87.5(4) . . ?
C20 C21X C25 43.8(3) . . ?
C22 C21X C25 91.0(3) . . ?
C23 C22X C22 64.6(5) . . ?
C23 C22X C23X 2.7(4) . . ?
C22 C22X C23X 63.9(5) . . ?
C23 C22X C21X 122.6(4) . . ?
C22 C22X C21X 86.9(5) . . ?
C23X C22X C21X 120.0 . . ?
C23 C22X C24 47.4(4) . . ?
C22 C22X C24 94.6(5) . . ?
C23X C22X C24 45.8(4) . . ?
C21X C22X C24 90.9(3) . . ?
C23 C22X C21 91.4(5) . . ?
C22 C22X C21 42.9(3) . . ?
C23X C22X C21 89.3(3) . . ?
C21X C22X C21 44.2(3) . . ?
C24 C22X C21 90.3(3) . . ?
C24 C23X C22X 86.8(5) . . ?
C24 C23X C24X 64.2(5) . . ?
C22X C23X C24X 120.0 . . ?
C24 C23X C22 118.2(6) . . ?
C22X C23X C22 56.8(5) . . ?
C24X C23X C22 91.1(4) . . ?
C23X C24X C25X 120.0 . . ?
C23X C24X C24 56.7(5) . . ?
C25X C24X C24 91.2(4) . . ?
C23X C24X C23 3.8(4) . . ?
C25X C24X C23 116.2(4) . . ?
C24 C24X C23 55.6(4) . . ?
C23X C24X C25 90.4(3) . . ?
C25X C24X C25 45.8(4) . . ?
C24 C24X C25 45.6(3) . . ?
C23 C24X C25 87.4(4) . . ?
C23X C24X C22 45.7(3) . . ?
C25X C24X C22 87.9(3) . . ?
C24 C24X C22 85.7(4) . . ?
C23 C24X C22 43.3(3) . . ?
C25 C24X C22 89.0(3) . . ?
C20 C25X C25 62.3(5) . . ?
C20 C25X C24X 123.1(4) . . ?
C25 C25X C24X 88.5(5) . . ?
C20 C25X C20X 3.3(4) . . ?
C25 C25X C20X 62.3(5) . . ?
C24X C25X C20X 120.0 . . ?
C20 C25X C21 46.9(3) . . ?
C25 C25X C21 92.6(5) . . ?
C24X C25X C21 92.0(4) . . ?
C20X C25X C21 44.2(4) . . ?
C20 C25X C24 89.8(4) . . ?
C25 C25X C24 42.9(3) . . ?
C24X C25X C24 45.8(3) . . ?
C20X C25X C24 87.9(3) . . ?
C21 C25X C24 89.7(3) . . ?

loop_
_geom_bond_atom_site_label_1
_geom_bond_atom_site_label_2
_geom_bond_distance
_geom_bond_site_symmetry_2
_geom_bond_publ_flag
N1 N2 1.365(5) . ?
N1 C5 1.379(6) . ?
N1 C6 1.428(6) . ?
N2 C3 1.319(6) . ?
C3 C4 1.396(6) . ?
C3 C16 1.486(5) . ?
C4 C5 1.360(6) . ?
C5 C20 1.479(7) . ?
C5 C20X 1.490(7) . ?
C6 N7 1.303(5) . ?
C6 C11 1.370(6) . ?
N7 C8 1.336(6) . ?
C8 C9 1.367(6) . ?
C9 C10 1.368(6) . ?
C9 S12 1.763(4) . ?
C10 C11 1.376(7) . ?
S12 O14 1.428(3) . ?
S12 O13 1.433(3) . ?
S12 C15 1.749(5) . ?
C16 F17 1.286(7) . ?
C16 F18A 1.288(8) . ?
C16 F19A 1.311(8) . ?
C16 F19 1.314(7) . ?
C16 F18 1.334(7) . ?
C16 F17A 1.339(7) . ?
F17 F19A 1.119(12) . ?
F17 F17A 1.203(11) . ?
F18 F18A 1.22(2) . ?
F18 F19A 1.311(18) . ?
F19 F18A 1.10(2) . ?
F19 F17A 1.350(13) . ?
C20 C25X 1.293(11) . ?
C20 C21 1.3900 . ?
C20 C25 1.3900 . ?
C20 C21X 1.501(11) . ?
C21 C20X 1.328(11) . ?
C21 C22 1.3900 . ?
C21 C21X 1.419(11) . ?
C21 C25X 1.904(10) . ?
C21 C22X 2.032(10) . ?
C22 C22X 1.352(11) . ?
C22 C23 1.3900 . ?
C22 C23X 1.450(12) . ?
C22 C21X 1.886(10) . ?
C22 C24X 2.027(10) . ?
C23 C22X 1.242(12) . ?
C23 C24 1.3900 . ?
C23 C24X 1.518(12) . ?
C24 C23X 1.355(11) . ?
C24 C25 1.3900 . ?
C24 C24X 1.459(11) . ?
C24 C22X 1.887(11) . ?
C24 C25X 2.036(10) . ?
C25 C25X 1.389(10) . ?
C25 C20X 1.438(11) . ?
C25 C24X 1.939(10) . ?
C25 C21X 2.008(10) . ?
C20X C21X 1.3900 . ?
C20X C25X 1.3900 . ?
C21X C22X 1.3900 . ?
C22X C23X 1.3900 . ?
C23X C24X 1.3900 . ?
C24X C25X 1.3900 . ?
